data_7715127
loop_
_publ_author_name
'Olding, Angus'
'Lucas, Nigel T.'
'Ho, Curtis C.'
'Bissember, Alex C.'

_publ_section_title
;
 Acridine-based copper(I) PNP pincer complexes: catalysts for alkyne
 hydroboration and borylation of aryl halides.
;
_journal_issue 10
_journal_name_full 'Dalton transactions (Cambridge, England : 2003)'
_journal_page_first 4471
_journal_page_last 4478
_journal_paper_doi 10.1039/d3dt04269c
_journal_volume 53
_journal_year 2024
_chemical_formula_moiety '1.999(C39 H55 Br Cu N P2), C H2 Cl2'
_chemical_formula_sum 'C78.97 H112 Br2 Cl2 Cu2 N2 P4'
_chemical_formula_weight 1571.08
_space_group_crystal_system monoclinic
_space_group_IT_number 14
_space_group_name_Hall '-P 2yn'
_space_group_name_H-M_alt 'P 1 21/n 1'
_atom_sites_solution_hydrogens geom
_audit_creation_date 2024-01-23
_audit_creation_method
;
Olex2 1.3
(compiled 2020.11.12 svn.r5f609507 for OlexSys, GUI svn.r6408)
;
_audit_update_record
;
2024-01-23 deposited with the CCDC.	2024-02-06 downloaded from the CCDC.
;
_cell_angle_alpha 90
_cell_angle_beta 92.2960(10)
_cell_angle_gamma 90
_cell_formula_units_Z 4
_cell_length_a 11.08470(10)
_cell_length_b 31.6404(4)
_cell_length_c 22.2392(3)
_cell_measurement_reflns_used 23964
_cell_measurement_temperature 100.00(10)
_cell_measurement_theta_max 72.6260
_cell_measurement_theta_min 3.9270
_cell_volume 7793.57(16)
_computing_cell_refinement 'CrysAlisPro 1.171.40.67a (Rigaku OD, 2019)'
_computing_data_collection 'CrysAlisPro 1.171.40.67a (Rigaku OD, 2019)'
_computing_data_reduction 'CrysAlisPro 1.171.40.67a (Rigaku OD, 2019)'
_computing_molecular_graphics 'Olex2 1.3 (Dolomanov et al., 2009)'
_computing_publication_material 'Olex2 1.3 (Dolomanov et al., 2009)'
_computing_structure_refinement 'SHELXL 2018/3 (Sheldrick, 2015)'
_diffrn_ambient_environment N~2~
_diffrn_ambient_temperature 100.00(10)
_diffrn_detector 'CCD plate'
_diffrn_detector_area_resol_mean 10.3449
_diffrn_detector_type Atlas
_diffrn_measured_fraction_theta_full 1.000
_diffrn_measured_fraction_theta_max 0.984
_diffrn_measurement_details
;
List of Runs (angles in degrees, time in seconds):

  # Type    Start    End  Width  t~exp~   \w     \q     \k     \f   Frames
#--------------------------------------------------------------------------
  1  \w   -122.00 -37.00   1.00    2.50    --  -42.04 178.00 -60.00   85
  2  \w    -44.00  31.00   1.00    2.50    --  -42.04  57.00-150.00   75
  3  \w    -51.00 -21.00   1.00    2.50    --  -42.04 -38.00  60.00   30
  4  \w    -94.00 -29.00   1.00    2.50    --  -42.04 -57.00-120.00   65
  5  \w   -101.00 -18.00   1.00    2.50    --  -42.04 -38.00  30.00   83
  6  \w     39.00  73.00   1.00    2.50    --   42.04 -99.00-120.00   34
  7  \w     38.00  72.00   1.00   12.50    --  104.32 -61.00 -90.00   34
  8  \w     33.00 132.00   1.00   12.50    --  104.32 -30.00 150.00   99
  9  \w     23.00 106.00   1.00   12.50    --  104.32 -95.00   0.00   83
 10  \w     48.00 106.00   1.00   12.50    --  104.32 -95.00 -90.00   58
 11  \w    143.00 178.00   1.00   12.50    --  104.32  77.00 -60.00   35
 12  \w     61.00 130.00   1.00   12.50    --  104.32 -45.00 -60.00   69
 13  \w     34.00 101.00   1.00   12.50    --  104.32 -95.00 150.00   67
 14  \w     47.00 106.00   1.00   12.50    --  104.32 -95.00-150.00   59
 15  \w    129.00 154.00   1.00   12.50    --  104.32  77.00  60.00   25
 16  \w    110.00 175.00   1.00   12.50    --  104.32  77.00-120.00   65
 17  \w     30.00 103.00   1.00   12.50    --  104.32 -95.00  90.00   73
 18  \w     18.00 171.00   1.00   12.50    --  104.32   0.00-120.00  153
;
_diffrn_measurement_device 'four-circle diffractometer'
_diffrn_measurement_device_type 'SuperNova, Dual, Cu at home/near, Atlas'
_diffrn_measurement_method '\w scans'
_diffrn_orient_matrix_type 'CrysAlisPro convention (1999,Acta A55,543-557)'
_diffrn_orient_matrix_UB_11 0.1168176000
_diffrn_orient_matrix_UB_12 0.0075687000
_diffrn_orient_matrix_UB_13 -0.0336669000
_diffrn_orient_matrix_UB_21 0.0237106000
_diffrn_orient_matrix_UB_22 -0.0479745000
_diffrn_orient_matrix_UB_23 -0.0008316000
_diffrn_orient_matrix_UB_31 -0.0716476000
_diffrn_orient_matrix_UB_32 -0.0035605000
_diffrn_orient_matrix_UB_33 -0.0605962000
_diffrn_radiation_monochromator mirror
_diffrn_radiation_probe x-ray
_diffrn_radiation_type 'Cu K\a'
_diffrn_radiation_wavelength 1.54184
_diffrn_reflns_av_R_equivalents 0.0416
_diffrn_reflns_av_unetI/netI 0.0350
_diffrn_reflns_Laue_measured_fraction_full 1.000
_diffrn_reflns_Laue_measured_fraction_max 0.984
_diffrn_reflns_limit_h_max 12
_diffrn_reflns_limit_h_min -13
_diffrn_reflns_limit_k_max 39
_diffrn_reflns_limit_k_min -39
_diffrn_reflns_limit_l_max 17
_diffrn_reflns_limit_l_min -27
_diffrn_reflns_number 58282
_diffrn_reflns_point_group_measured_fraction_full 1.000
_diffrn_reflns_point_group_measured_fraction_max 0.984
_diffrn_reflns_theta_full 67.684
_diffrn_reflns_theta_max 72.737
_diffrn_reflns_theta_min 3.429
_diffrn_source 'micro-focus sealed X-ray tube'
_diffrn_source_type 'SuperNova (Cu) X-ray Source'
_exptl_absorpt_coefficient_mu 3.596
_exptl_absorpt_correction_T_max 1.000
_exptl_absorpt_correction_T_min 0.484
_exptl_absorpt_correction_type gaussian
_exptl_absorpt_process_details
;
CrysAlisPro 1.171.40.67a (Rigaku Oxford Diffraction, 2019)
Numerical absorption correction based on gaussian integration over
			a multifaceted crystal model
Empirical absorption correction using spherical harmonics,
 implemented in SCALE3 ABSPACK scaling algorithm.
;
_exptl_crystal_colour 'light orange'
_exptl_crystal_density_diffrn 1.339
_exptl_crystal_description needle
_exptl_crystal_F_000 3287
_exptl_crystal_size_max 0.28
_exptl_crystal_size_mid 0.09
_exptl_crystal_size_min 0.03
_refine_diff_density_max 1.620
_refine_diff_density_min -0.638
_refine_diff_density_rms 0.078
_refine_ls_extinction_method none
_refine_ls_goodness_of_fit_ref 1.024
_refine_ls_hydrogen_treatment constr
_refine_ls_matrix_type full
_refine_ls_number_parameters 830
_refine_ls_number_reflns 15277
_refine_ls_number_restraints 12
_refine_ls_restrained_S_all 1.024
_refine_ls_R_factor_all 0.0498
_refine_ls_R_factor_gt 0.0402
_refine_ls_shift/su_max 0.002
_refine_ls_shift/su_mean 0.000
_refine_ls_structure_factor_coef Fsqd
_refine_ls_weighting_details 'w=1/[\s^2^(Fo^2^)+(0.0592P)^2^+5.0840P] where P=(Fo^2^+2Fc^2^)/3'
_refine_ls_weighting_scheme calc
_refine_ls_wR_factor_gt 0.1010
_refine_ls_wR_factor_ref 0.1084
_reflns_Friedel_coverage 0.000
_reflns_number_gt 12830
_reflns_number_total 15277
_reflns_threshold_expression 'I > 2\s(I)'
_cod_data_source_file d3dt04269c2.cif
_cod_data_source_block compound_1b
_cod_depositor_comments 'Adding full bibliography for 7715123--7715127.cif.'
_cod_database_code 7715127
_shelx_shelxl_version_number 2018/3
_chemical_oxdiff_formula 'C39 H55 Br1 Cu1 N1 P2'
_chemical_oxdiff_usercomment 'M604 NTL acb_AO-7-133B'
_shelx_space_group_comment
;
The symmetry employed for this shelxl refinement is uniquely defined
by the following loop, which should always be used as a source of
symmetry information in preference to the above space-group names.
They are only intended as comments.
;
_shelx_estimated_absorpt_t_max 0.900
_shelx_estimated_absorpt_t_min 0.433
_reflns_odcompleteness_completeness 99.95
_reflns_odcompleteness_iscentric 1
_reflns_odcompleteness_theta 66.49
_olex2_refinement_description
;
1. Fixed Uiso
 At 1.2 times of:
  All C(H) groups, All C(H,H) groups, All C(H,H,H,H) groups
2. Uiso/Uaniso restraints and constraints
Uanis(C105) \\sim Ueq: with sigma of 0.1 and sigma for terminal atoms of 0.2
3. Rigid body (RIGU) restrains
 C106, C105, C91, C92
 with sigma for 1-2 distances of 0.004 and sigma for 1-3 distances of 0.004
 C105
 with sigma for 1-2 distances of 0.004 and sigma for 1-3 distances of 0.004
4. Others
 Fixed Sof: H10E(0.75) H10F(0.75) H10G(0.25) H10H(0.25) C105(0.75) H10I(0.75)
 H10J(0.75) H10K(0.75) H10L(0.75) H10M(0.25) H10N(0.25) C16(0.25) H16A(0.25)
 H16B(0.25)
5.a Ternary CH refined with riding coordinates:
 C21(H21), C27(H27), C41(H41), C47(H47), C81(H81), C87(H87), C101(H101),
 C107(H107)
5.b Secondary CH2 refined with riding coordinates:
 C14(H14A,H14B), C15(H15A,H15B), C22(H22A,H22B), C23(H23A,H23B), C24(H24A,
 H24B), C25(H25A,H25B), C26(H26A,H26B), C28(H28A,H28B), C29(H29A,H29B),
 C30(H30A,H30B), C31(H31A,H31B), C32(H32A,H32B), C42(H42A,H42B), C43(H43A,H43B),
  C44(H44A,H44B), C45(H45A,H45B), C46(H46A,H46B), C48(H48A,H48B), C49(H49A,
 H49B), C50(H50A,H50B), C51(H51A,H51B), C52(H52A,H52B), C74(H74A,H74B),
 C75(H75A,H75B), C82(H82A,H82B), C83(H83A,H83B), C84(H84A,H84B), C85(H85A,H85B),
  C86(H86A,H86B), C88(H88A,H88B), C89(H89A,H89B), C90(H90A,H90B), C91(H91A,
 H91B), C92(H92A,H92B), C102(H10A,H10B), C103(H10C,H10D), C104(H10E,H10F),
 C104(H10G,H10H), C105(H10I,H10J), C106(H10K,H10L), C106(H10M,H10N), C108(H10O,
 H10P), C109(H10Q,H10R), C110(H11A,H11B), C111(H11C,H11D), C112(H11E,H11F),
 C201(H20A,H20B), C16(H16A,H16B)
5.c Aromatic/amide H refined with riding coordinates:
 C2(H2), C3(H3), C4(H4), C5(H5), C6(H6), C7(H7), C8(H8), C62(H62), C63(H63),
 C64(H64), C65(H65), C66(H66), C67(H67), C68(H68)
;
_smtbx_masks_void_probe_radius 1.2
_smtbx_masks_void_truncation_radius 1.2
_olex2_submission_special_instructions 'No special instructions were received'
_oxdiff_exptl_absorpt_empirical_details
;
Empirical correction (ABSPACK) includes:
- Absorption correction using spherical harmonics
- Frame scaling
;
_oxdiff_exptl_absorpt_empirical_full_max 1.354
_oxdiff_exptl_absorpt_empirical_full_min 0.819

loop_
_space_group_symop_operation_xyz
'x, y, z'
'-x+1/2, y+1/2, -z+1/2'
'-x, -y, -z'
'x-1/2, -y-1/2, z-1/2'

loop_
_atom_site_label
_atom_site_type_symbol
_atom_site_fract_x
_atom_site_fract_y
_atom_site_fract_z
_atom_site_U_iso_or_equiv
_atom_site_adp_type
_atom_site_occupancy
_atom_site_site_symmetry_order
_atom_site_calc_flag
_atom_site_refinement_flags_posn
_atom_site_refinement_flags_adp
_atom_site_refinement_flags_occupancy
_atom_site_disorder_assembly
_atom_site_disorder_group
Br1 Br 0.17088(2) 0.29795(2) 0.55218(2) 0.03084(7) Uani 1 1 d . . . . .
Br2 Br 0.43004(2) 0.45979(2) 0.76067(2) 0.03265(8) Uani 1 1 d . . . . .
Cu1 Cu -0.04423(3) 0.28955(2) 0.56386(2) 0.02375(9) Uani 1 1 d . . . . .
Cu2 Cu 0.64191(3) 0.44550(2) 0.78284(2) 0.02752(9) Uani 1 1 d . . . . .
Cl1 Cl 0.39833(10) 0.58405(3) 0.89394(5) 0.0591(2) Uani 1 1 d . . . . .
Cl2 Cl 0.60528(10) 0.52985(3) 0.91975(6) 0.0716(3) Uani 1 1 d . . . . .
P1 P -0.08635(5) 0.25412(2) 0.64651(3) 0.02176(12) Uani 1 1 d . . . . .
P2 P -0.14531(6) 0.32210(2) 0.48927(3) 0.02535(13) Uani 1 1 d . . . . .
P3 P 0.67173(6) 0.39507(2) 0.85116(3) 0.02621(13) Uani 1 1 d . . . . .
P4 P 0.75118(6) 0.48722(2) 0.72588(3) 0.02898(14) Uani 1 1 d . . . . .
N1 N -0.03515(19) 0.36146(7) 0.62587(10) 0.0257(4) Uani 1 1 d . . . . .
N2 N 0.6364(2) 0.38762(7) 0.69587(10) 0.0270(4) Uani 1 1 d . . . . .
C1 C -0.0162(2) 0.32314(8) 0.71944(11) 0.0252(5) Uani 1 1 d . . . . .
C2 C 0.0437(2) 0.31791(8) 0.77378(12) 0.0296(5) Uani 1 1 d . . . . .
H2 H 0.014943 0.297214 0.800647 0.036 Uiso 1 1 calc R U . . .
C3 C 0.1467(3) 0.34188(9) 0.79195(13) 0.0337(6) Uani 1 1 d . . . . .
H3 H 0.185362 0.337039 0.830219 0.040 Uiso 1 1 calc R U . . .
C4 C 0.1903(3) 0.37181(9) 0.75471(13) 0.0344(6) Uani 1 1 d . . . . .
H4 H 0.259982 0.387669 0.766606 0.041 Uiso 1 1 calc R U . . .
C5 C 0.1713(3) 0.40971(8) 0.65797(13) 0.0324(6) Uani 1 1 d . . . . .
H5 H 0.241673 0.425624 0.668447 0.039 Uiso 1 1 calc R U . . .
C6 C 0.1472(3) 0.44846(9) 0.56219(15) 0.0395(7) Uani 1 1 d . . . . .
H6 H 0.217678 0.464672 0.571346 0.047 Uiso 1 1 calc R U . . .
C7 C 0.0832(3) 0.45533(9) 0.51034(15) 0.0436(7) Uani 1 1 d . . . . .
H7 H 0.109222 0.476097 0.482864 0.052 Uiso 1 1 calc R U . . .
C8 C -0.0240(3) 0.43145(9) 0.49656(14) 0.0396(7) Uani 1 1 d . . . . .
H8 H -0.068942 0.437237 0.460230 0.047 Uiso 1 1 calc R U . . .
C9 C -0.0638(3) 0.40055(8) 0.53395(13) 0.0328(6) Uani 1 1 d . . . . .
C10 C 0.0039(3) 0.39217(8) 0.58922(12) 0.0289(5) Uani 1 1 d . . . . .
C11 C 0.1097(3) 0.41693(8) 0.60348(13) 0.0334(6) Uani 1 1 d . . . . .
C12 C 0.1304(2) 0.37930(8) 0.69735(12) 0.0297(5) Uani 1 1 d . . . . .
C13 C 0.0257(2) 0.35521(8) 0.67900(12) 0.0268(5) Uani 1 1 d . . . . .
C14 C -0.1230(2) 0.29570(8) 0.70199(11) 0.0244(5) Uani 1 1 d . . . . .
H14A H -0.188588 0.313716 0.684663 0.029 Uiso 1 1 calc R U . . .
H14B H -0.152931 0.282044 0.738559 0.029 Uiso 1 1 calc R U . . .
C15 C -0.1770(3) 0.37610(8) 0.51745(12) 0.0309(5) Uani 1 1 d . . . . .
H15A H -0.224251 0.391817 0.486057 0.037 Uiso 1 1 calc R U . . .
H15B H -0.226806 0.373908 0.553268 0.037 Uiso 1 1 calc R U . . .
C21 C 0.0490(2) 0.22792(8) 0.68031(11) 0.0249(5) Uani 1 1 d . . . . .
H21 H 0.107346 0.251265 0.690058 0.030 Uiso 1 1 calc R U . . .
C22 C 0.1120(2) 0.19972(8) 0.63509(12) 0.0279(5) Uani 1 1 d . . . . .
H22A H 0.062084 0.174352 0.626187 0.034 Uiso 1 1 calc R U . . .
H22B H 0.121614 0.215348 0.597024 0.034 Uiso 1 1 calc R U . . .
C23 C 0.2358(2) 0.18636(9) 0.66129(13) 0.0342(6) Uani 1 1 d . . . . .
H23A H 0.274651 0.167256 0.632614 0.041 Uiso 1 1 calc R U . . .
H23B H 0.287544 0.211676 0.666785 0.041 Uiso 1 1 calc R U . . .
C24 C 0.2258(3) 0.16390(10) 0.72160(14) 0.0393(7) Uani 1 1 d . . . . .
H24A H 0.183901 0.136533 0.715177 0.047 Uiso 1 1 calc R U . . .
H24B H 0.307746 0.157989 0.738855 0.047 Uiso 1 1 calc R U . . .
C25 C 0.1567(3) 0.19046(9) 0.76589(13) 0.0347(6) Uani 1 1 d . . . . .
H25A H 0.205142 0.215725 0.777203 0.042 Uiso 1 1 calc R U . . .
H25B H 0.145088 0.173768 0.802866 0.042 Uiso 1 1 calc R U . . .
C26 C 0.0332(2) 0.20461(8) 0.73968(12) 0.0285(5) Uani 1 1 d . . . . .
H26A H -0.019371 0.179641 0.732734 0.034 Uiso 1 1 calc R U . . .
H26B H -0.005938 0.223493 0.768555 0.034 Uiso 1 1 calc R U . . .
C27 C -0.2154(2) 0.21787(7) 0.65637(11) 0.0229(5) Uani 1 1 d . . . . .
H27 H -0.222434 0.212180 0.700327 0.027 Uiso 1 1 calc R U . . .
C28 C -0.1983(2) 0.17544(8) 0.62390(12) 0.0292(5) Uani 1 1 d . . . . .
H28A H -0.182919 0.180857 0.581036 0.035 Uiso 1 1 calc R U . . .
H28B H -0.126865 0.160748 0.642042 0.035 Uiso 1 1 calc R U . . .
C29 C -0.3091(3) 0.14700(8) 0.62809(13) 0.0328(6) Uani 1 1 d . . . . .
H29A H -0.295994 0.120602 0.605359 0.039 Uiso 1 1 calc R U . . .
H29B H -0.319922 0.139343 0.670701 0.039 Uiso 1 1 calc R U . . .
C30 C -0.4226(3) 0.16864(9) 0.60311(13) 0.0343(6) Uani 1 1 d . . . . .
H30A H -0.493063 0.149926 0.608203 0.041 Uiso 1 1 calc R U . . .
H30B H -0.415177 0.173948 0.559549 0.041 Uiso 1 1 calc R U . . .
C31 C -0.4427(2) 0.21058(8) 0.63561(12) 0.0299(5) Uani 1 1 d . . . . .
H31A H -0.513923 0.225057 0.616905 0.036 Uiso 1 1 calc R U . . .
H31B H -0.459512 0.204900 0.678240 0.036 Uiso 1 1 calc R U . . .
C32 C -0.3324(2) 0.23944(8) 0.63264(12) 0.0270(5) Uani 1 1 d . . . . .
H32A H -0.346225 0.265203 0.656662 0.032 Uiso 1 1 calc R U . . .
H32B H -0.322569 0.248220 0.590395 0.032 Uiso 1 1 calc R U . . .
C41 C -0.2947(2) 0.30570(8) 0.45635(12) 0.0283(5) Uani 1 1 d . . . . .
H41 H -0.308597 0.321169 0.417472 0.034 Uiso 1 1 calc R U . . .
C42 C -0.2933(3) 0.25822(9) 0.44245(13) 0.0325(6) Uani 1 1 d . . . . .
H42A H -0.231908 0.252489 0.412356 0.039 Uiso 1 1 calc R U . . .
H42B H -0.269862 0.242493 0.479581 0.039 Uiso 1 1 calc R U . . .
C43 C -0.4163(3) 0.24236(10) 0.41823(13) 0.0371(6) Uani 1 1 d . . . . .
H43A H -0.435208 0.255417 0.378511 0.045 Uiso 1 1 calc R U . . .
H43B H -0.412796 0.211351 0.412581 0.045 Uiso 1 1 calc R U . . .
C44 C -0.5157(3) 0.25293(10) 0.46074(14) 0.0396(7) Uani 1 1 d . . . . .
H44A H -0.501403 0.237624 0.499189 0.048 Uiso 1 1 calc R U . . .
H44B H -0.594524 0.243629 0.442824 0.048 Uiso 1 1 calc R U . . .
C45 C -0.5193(3) 0.30018(10) 0.47270(15) 0.0408(7) Uani 1 1 d . . . . .
H45A H -0.581947 0.306224 0.501998 0.049 Uiso 1 1 calc R U . . .
H45B H -0.541893 0.315141 0.434809 0.049 Uiso 1 1 calc R U . . .
C46 C -0.3980(3) 0.31690(9) 0.49727(13) 0.0338(6) Uani 1 1 d . . . . .
H46A H -0.380676 0.304842 0.537780 0.041 Uiso 1 1 calc R U . . .
H46B H -0.402766 0.347998 0.501419 0.041 Uiso 1 1 calc R U . . .
C47 C -0.0478(3) 0.33280(9) 0.42559(12) 0.0341(6) Uani 1 1 d . . . . .
H47 H 0.018665 0.351005 0.442862 0.041 Uiso 1 1 calc R U . . .
C48 C 0.0156(3) 0.29367(11) 0.40208(14) 0.0429(7) Uani 1 1 d . . . . .
H48A H -0.043039 0.275534 0.379417 0.051 Uiso 1 1 calc R U . . .
H48B H 0.051133 0.277090 0.436144 0.051 Uiso 1 1 calc R U . . .
C49 C 0.1154(3) 0.30815(15) 0.36073(16) 0.0629(12) Uani 1 1 d . . . . .
H49A H 0.154338 0.283080 0.343230 0.075 Uiso 1 1 calc R U . . .
H49B H 0.177807 0.323885 0.384698 0.075 Uiso 1 1 calc R U . . .
C50 C 0.0644(4) 0.33655(18) 0.30976(16) 0.0805(17) Uani 1 1 d . . . . .
H50A H 0.132060 0.347425 0.286465 0.097 Uiso 1 1 calc R U . . .
H50B H 0.011986 0.319366 0.282209 0.097 Uiso 1 1 calc R U . . .
C51 C -0.0074(4) 0.37340(16) 0.33223(15) 0.0657(13) Uani 1 1 d . . . . .
H51A H -0.044937 0.388725 0.297472 0.079 Uiso 1 1 calc R U . . .
H51B H 0.047599 0.393195 0.354292 0.079 Uiso 1 1 calc R U . . .
C52 C -0.1053(3) 0.35892(12) 0.37356(13) 0.0458(8) Uani 1 1 d . . . . .
H52A H -0.165505 0.341531 0.350642 0.055 Uiso 1 1 calc R U . . .
H52B H -0.147323 0.383792 0.389829 0.055 Uiso 1 1 calc R U . . .
C61 C 0.6026(2) 0.33229(8) 0.76749(12) 0.0286(5) Uani 1 1 d . . . . .
C62 C 0.5362(3) 0.29772(9) 0.78350(13) 0.0338(6) Uani 1 1 d . . . . .
H62 H 0.559109 0.282923 0.819331 0.041 Uiso 1 1 calc R U . . .
C63 C 0.4344(3) 0.28327(9) 0.74831(14) 0.0361(6) Uani 1 1 d . . . . .
H63 H 0.390820 0.259187 0.760812 0.043 Uiso 1 1 calc R U . . .
C64 C 0.3996(3) 0.30370(9) 0.69716(13) 0.0340(6) Uani 1 1 d . . . . .
H64 H 0.330928 0.294170 0.674046 0.041 Uiso 1 1 calc R U . . .
C65 C 0.4336(2) 0.36083(9) 0.62516(13) 0.0316(6) Uani 1 1 d . . . . .
H65 H 0.364295 0.352279 0.601780 0.038 Uiso 1 1 calc R U . . .
C66 C 0.4753(3) 0.41628(9) 0.55103(14) 0.0404(7) Uani 1 1 d . . . . .
H66 H 0.406045 0.408525 0.526992 0.048 Uiso 1 1 calc R U . . .
C67 C 0.5480(4) 0.44785(9) 0.53273(14) 0.0445(8) Uani 1 1 d . . . . .
H67 H 0.530067 0.461959 0.495740 0.053 Uiso 1 1 calc R U . . .
C68 C 0.6509(3) 0.45981(9) 0.56886(14) 0.0410(7) Uani 1 1 d . . . . .
H68 H 0.701359 0.481692 0.554863 0.049 Uiso 1 1 calc R U . . .
C69 C 0.6805(3) 0.44118(8) 0.62291(13) 0.0336(6) Uani 1 1 d . . . . .
C70 C 0.6058(2) 0.40708(8) 0.64350(12) 0.0291(5) Uani 1 1 d . . . . .
C71 C 0.5025(3) 0.39461(8) 0.60641(12) 0.0323(6) Uani 1 1 d . . . . .
C72 C 0.4656(2) 0.33950(8) 0.67788(12) 0.0296(5) Uani 1 1 d . . . . .
C73 C 0.5693(2) 0.35434(8) 0.71292(12) 0.0276(5) Uani 1 1 d . . . . .
C74 C 0.7077(2) 0.34688(9) 0.80714(12) 0.0301(5) Uani 1 1 d . . . . .
H74A H 0.777132 0.352944 0.781830 0.036 Uiso 1 1 calc R U . . .
H74B H 0.731782 0.323859 0.835293 0.036 Uiso 1 1 calc R U . . .
C75 C 0.7901(3) 0.45505(9) 0.65931(13) 0.0350(6) Uani 1 1 d . . . . .
H75A H 0.842649 0.471896 0.633490 0.042 Uiso 1 1 calc R U . . .
H75B H 0.836088 0.429800 0.673116 0.042 Uiso 1 1 calc R U . . .
C81 C 0.5336(2) 0.37960(8) 0.88939(11) 0.0275(5) Uani 1 1 d . . . . .
H81 H 0.476854 0.368987 0.856703 0.033 Uiso 1 1 calc R U . . .
C82 C 0.4690(3) 0.41736(9) 0.91706(12) 0.0313(6) Uani 1 1 d . . . . .
H82A H 0.515791 0.427472 0.953084 0.038 Uiso 1 1 calc R U . . .
H82B H 0.462943 0.440802 0.887604 0.038 Uiso 1 1 calc R U . . .
C83 C 0.3436(3) 0.40411(10) 0.93452(13) 0.0365(6) Uani 1 1 d . . . . .
H83A H 0.295340 0.396042 0.897879 0.044 Uiso 1 1 calc R U . . .
H83B H 0.303014 0.428314 0.953381 0.044 Uiso 1 1 calc R U . . .
C84 C 0.3485(3) 0.36699(10) 0.97825(13) 0.0373(6) Uani 1 1 d . . . . .
H84A H 0.265324 0.357713 0.986105 0.045 Uiso 1 1 calc R U . . .
H84B H 0.387264 0.376198 1.016944 0.045 Uiso 1 1 calc R U . . .
C85 C 0.4191(3) 0.32991(10) 0.95330(13) 0.0396(7) Uani 1 1 d . . . . .
H85A H 0.426931 0.307447 0.984206 0.047 Uiso 1 1 calc R U . . .
H85B H 0.374148 0.318067 0.917830 0.047 Uiso 1 1 calc R U . . .
C86 C 0.5445(3) 0.34347(9) 0.93514(12) 0.0327(6) Uani 1 1 d . . . . .
H86A H 0.586622 0.319216 0.917243 0.039 Uiso 1 1 calc R U . . .
H86B H 0.592597 0.352926 0.971144 0.039 Uiso 1 1 calc R U . . .
C87 C 0.7939(3) 0.39463(10) 0.91064(13) 0.0359(6) Uani 1 1 d . . . . .
H87 H 0.783488 0.368711 0.935644 0.043 Uiso 1 1 calc R U . . .
C88 C 0.7876(3) 0.43248(12) 0.95165(17) 0.0531(9) Uani 1 1 d . . . . .
H88A H 0.708336 0.432769 0.970667 0.064 Uiso 1 1 calc R U . . .
H88B H 0.793937 0.458614 0.927512 0.064 Uiso 1 1 calc R U . . .
C89 C 0.8888(3) 0.43202(14) 1.00104(18) 0.0581(10) Uani 1 1 d . . . . .
H89A H 0.885132 0.458441 1.024741 0.070 Uiso 1 1 calc R U . . .
H89B H 0.875577 0.408050 1.028626 0.070 Uiso 1 1 calc R U . . .
C90 C 1.0092(4) 0.42813(19) 0.97622(19) 0.0745(14) Uani 1 1 d . . . . .
H90A H 1.070736 0.425693 1.009553 0.089 Uiso 1 1 calc R U . . .
H90B H 1.027216 0.453827 0.952814 0.089 Uiso 1 1 calc R U . . .
C91 C 1.0153(4) 0.3902(3) 0.9365(3) 0.120(3) Uani 1 1 d . . . . .
H91A H 1.003227 0.364369 0.960598 0.145 Uiso 1 1 calc R U . . .
H91B H 1.096130 0.388611 0.919277 0.145 Uiso 1 1 calc R U . . .
C92 C 0.9170(4) 0.3927(2) 0.8848(2) 0.104(2) Uani 1 1 d . . . . .
H92A H 0.930238 0.418106 0.860043 0.125 Uiso 1 1 calc R U . . .
H92B H 0.922541 0.367500 0.858661 0.125 Uiso 1 1 calc R U . . .
C101 C 0.8979(3) 0.51024(11) 0.75110(14) 0.0440(7) Uani 1 1 d . . . . .
H101 H 0.919783 0.531805 0.720518 0.053 Uiso 1 1 calc R U . . .
C102 C 0.8890(3) 0.53294(13) 0.81062(18) 0.0565(10) Uani 1 1 d . . . . .
H10A H 0.860363 0.512812 0.841000 0.068 Uiso 1 1 calc R U . . .
H10B H 0.828448 0.555834 0.806083 0.068 Uiso 1 1 calc R U . . .
C103 C 1.0091(4) 0.55185(13) 0.8333(2) 0.0613(10) Uani 1 1 d . . . . .
H10C H 1.033543 0.574525 0.805653 0.074 Uiso 1 1 calc R U . . .
H10D H 0.999666 0.564492 0.873586 0.074 Uiso 1 1 calc R U . . .
C104 C 1.1034(4) 0.51894(15) 0.8370(2) 0.0731(13) Uani 1 1 d . . . . .
H10E H 1.078673 0.495260 0.862876 0.088 Uiso 0.75 1 calc R U P A 1
H10F H 1.180488 0.530717 0.853680 0.088 Uiso 0.75 1 calc R U P A 1
H10G H 1.179994 0.534001 0.830237 0.088 Uiso 0.25 1 calc R U P B 2
H10H H 1.107784 0.510023 0.879722 0.088 Uiso 0.25 1 calc R U P B 2
C105 C 1.1174(5) 0.5034(3) 0.7694(4) 0.077(2) Uani 0.75 1 d . U P C 1
H10I H 1.126692 0.527736 0.741989 0.093 Uiso 0.75 1 calc R U P C 1
H10J H 1.187915 0.484475 0.766351 0.093 Uiso 0.75 1 calc R U P C 1
C106 C 0.9949(4) 0.4788(2) 0.7542(4) 0.123(4) Uani 0.976(17) 1 d . . . . .
H10K H 0.999513 0.463895 0.715178 0.148 Uiso 0.75 1 calc R U P C 1
H10L H 0.979718 0.457676 0.785830 0.148 Uiso 0.75 1 calc R U P C 1
H10M H 1.029639 0.478035 0.713860 0.148 Uiso 0.25 1 calc R U P C 2
H10N H 0.955918 0.451020 0.760010 0.148 Uiso 0.25 1 calc R U P C 2
C107 C 0.6622(3) 0.53083(8) 0.69194(12) 0.0322(6) Uani 1 1 d . . . . .
H107 H 0.594526 0.516973 0.668308 0.039 Uiso 1 1 calc R U . . .
C108 C 0.7247(3) 0.55934(9) 0.64712(14) 0.0436(7) Uani 1 1 d . . . . .
H10O H 0.788762 0.575929 0.668552 0.052 Uiso 1 1 calc R U . . .
H10P H 0.763092 0.541688 0.616507 0.052 Uiso 1 1 calc R U . . .
C109 C 0.6341(4) 0.58940(11) 0.61608(16) 0.0566(10) Uani 1 1 d . . . . .
H10Q H 0.676971 0.608256 0.588564 0.068 Uiso 1 1 calc R U . . .
H10R H 0.574271 0.572808 0.591698 0.068 Uiso 1 1 calc R U . . .
C110 C 0.5686(5) 0.61602(12) 0.66161(18) 0.0616(11) Uani 1 1 d . . . . .
H11A H 0.506075 0.633394 0.640339 0.074 Uiso 1 1 calc R U . . .
H11B H 0.626819 0.635386 0.682318 0.074 Uiso 1 1 calc R U . . .
C111 C 0.5095(4) 0.58820(11) 0.70799(18) 0.0553(9) Uani 1 1 d . . . . .
H11C H 0.444415 0.571303 0.687907 0.066 Uiso 1 1 calc R U . . .
H11D H 0.472659 0.606287 0.738600 0.066 Uiso 1 1 calc R U . . .
C112 C 0.6013(3) 0.55856(9) 0.73887(14) 0.0381(6) Uani 1 1 d . . . . .
H11E H 0.560144 0.540320 0.767862 0.046 Uiso 1 1 calc R U . . .
H11F H 0.663300 0.575359 0.761463 0.046 Uiso 1 1 calc R U . . .
C201 C 0.4490(3) 0.53146(10) 0.90111(16) 0.0483(8) Uani 1 1 d . . . . .
H20A H 0.432514 0.516263 0.862740 0.058 Uiso 1 1 calc R U . . .
H20B H 0.404287 0.517019 0.932842 0.058 Uiso 1 1 calc R U . . .
C16 C 1.1105(12) 0.4814(5) 0.8039(8) 0.045(3) Uani 0.25 1 d . . P C 2
H16A H 1.108700 0.456832 0.831347 0.053 Uiso 0.25 1 calc R U P C 2
H16B H 1.187308 0.480647 0.782698 0.053 Uiso 0.25 1 calc R U P C 2

loop_
_atom_site_aniso_label
_atom_site_aniso_U_11
_atom_site_aniso_U_22
_atom_site_aniso_U_33
_atom_site_aniso_U_23
_atom_site_aniso_U_13
_atom_site_aniso_U_12
Br1 0.02542(13) 0.03399(14) 0.03336(15) -0.00363(11) 0.00437(10) -0.00399(10)
Br2 0.02622(14) 0.03399(15) 0.03768(15) -0.00733(11) 0.00058(11) -0.00202(10)
Cu1 0.02492(18) 0.02495(18) 0.02147(18) 0.00012(13) 0.00209(13) -0.00129(13)
Cu2 0.02585(19) 0.02639(18) 0.0305(2) -0.00253(14) 0.00304(15) -0.00343(14)
Cl1 0.0706(6) 0.0347(4) 0.0704(6) -0.0008(4) -0.0161(5) 0.0046(4)
Cl2 0.0613(6) 0.0612(6) 0.0910(8) -0.0206(5) -0.0132(5) 0.0139(5)
P1 0.0235(3) 0.0211(3) 0.0208(3) -0.0014(2) 0.0019(2) -0.0017(2)
P2 0.0290(3) 0.0260(3) 0.0212(3) 0.0003(2) 0.0021(2) -0.0003(2)
P3 0.0250(3) 0.0284(3) 0.0252(3) -0.0043(2) 0.0003(2) -0.0015(2)
P4 0.0289(3) 0.0263(3) 0.0320(3) -0.0046(2) 0.0041(3) -0.0068(2)
N1 0.0287(11) 0.0232(10) 0.0255(10) -0.0030(8) 0.0050(8) -0.0004(8)
N2 0.0267(11) 0.0263(10) 0.0282(11) -0.0076(8) 0.0038(8) -0.0009(8)
C1 0.0269(12) 0.0228(11) 0.0260(12) -0.0061(9) 0.0032(9) -0.0001(9)
C2 0.0319(13) 0.0299(13) 0.0272(13) -0.0035(10) 0.0031(10) 0.0005(10)
C3 0.0366(15) 0.0348(14) 0.0294(13) -0.0101(11) -0.0037(11) -0.0009(11)
C4 0.0294(14) 0.0359(14) 0.0378(15) -0.0122(12) -0.0008(11) -0.0045(11)
C5 0.0343(14) 0.0265(12) 0.0372(14) -0.0106(11) 0.0094(11) -0.0076(10)
C6 0.0482(17) 0.0258(13) 0.0456(17) -0.0044(12) 0.0139(14) -0.0091(12)
C7 0.064(2) 0.0260(13) 0.0418(17) 0.0034(12) 0.0156(15) -0.0087(13)
C8 0.0569(19) 0.0256(13) 0.0365(15) 0.0032(11) 0.0061(13) -0.0004(12)
C9 0.0425(16) 0.0232(12) 0.0332(14) -0.0017(10) 0.0089(12) 0.0016(11)
C10 0.0367(14) 0.0204(11) 0.0303(13) -0.0050(10) 0.0080(11) -0.0005(10)
C11 0.0413(15) 0.0217(12) 0.0380(15) -0.0063(10) 0.0124(12) -0.0024(11)
C12 0.0311(13) 0.0255(12) 0.0327(13) -0.0105(10) 0.0048(11) -0.0041(10)
C13 0.0281(12) 0.0239(11) 0.0288(13) -0.0074(10) 0.0056(10) 0.0000(10)
C14 0.0278(12) 0.0244(11) 0.0213(11) -0.0022(9) 0.0047(9) -0.0008(9)
C15 0.0361(14) 0.0259(12) 0.0307(13) 0.0009(10) 0.0004(11) 0.0047(10)
C21 0.0230(11) 0.0257(11) 0.0261(12) -0.0002(9) 0.0015(9) -0.0015(9)
C22 0.0275(13) 0.0264(12) 0.0301(13) -0.0022(10) 0.0031(10) 0.0011(10)
C23 0.0263(13) 0.0341(14) 0.0422(15) -0.0073(12) 0.0024(11) 0.0018(11)
C24 0.0348(15) 0.0395(15) 0.0428(16) -0.0001(13) -0.0065(12) 0.0098(12)
C25 0.0335(14) 0.0394(15) 0.0307(14) 0.0010(11) -0.0065(11) 0.0018(12)
C26 0.0315(13) 0.0292(12) 0.0247(12) -0.0004(10) -0.0013(10) 0.0000(10)
C27 0.0251(12) 0.0224(11) 0.0214(11) 0.0006(9) 0.0034(9) -0.0046(9)
C28 0.0289(13) 0.0273(12) 0.0317(13) -0.0043(10) 0.0033(10) -0.0023(10)
C29 0.0347(14) 0.0262(12) 0.0377(15) -0.0040(11) 0.0037(11) -0.0066(11)
C30 0.0321(14) 0.0338(14) 0.0369(15) -0.0035(11) 0.0010(11) -0.0087(11)
C31 0.0272(13) 0.0331(13) 0.0295(13) -0.0004(10) 0.0039(10) -0.0053(10)
C32 0.0278(13) 0.0265(12) 0.0266(12) 0.0004(10) 0.0015(10) -0.0025(10)
C41 0.0288(13) 0.0313(13) 0.0248(12) 0.0071(10) -0.0004(10) 0.0005(10)
C42 0.0317(14) 0.0360(14) 0.0298(13) -0.0029(11) -0.0003(11) -0.0015(11)
C43 0.0356(15) 0.0439(16) 0.0316(14) 0.0007(12) -0.0015(11) -0.0091(12)
C44 0.0344(15) 0.0471(17) 0.0373(15) 0.0102(13) 0.0004(12) -0.0066(13)
C45 0.0298(14) 0.0454(17) 0.0475(17) 0.0116(14) 0.0048(12) 0.0034(12)
C46 0.0339(14) 0.0330(14) 0.0349(14) 0.0056(11) 0.0044(11) 0.0040(11)
C47 0.0366(15) 0.0421(15) 0.0237(13) -0.0016(11) 0.0028(11) -0.0116(12)
C48 0.0408(16) 0.0569(19) 0.0318(15) -0.0169(13) 0.0120(12) -0.0122(14)
C49 0.048(2) 0.099(3) 0.0428(19) -0.035(2) 0.0215(16) -0.032(2)
C50 0.070(3) 0.145(5) 0.0269(17) -0.017(2) 0.0167(17) -0.067(3)
C51 0.070(3) 0.100(3) 0.0262(16) 0.0096(18) -0.0001(16) -0.050(2)
C52 0.0495(18) 0.061(2) 0.0261(14) 0.0090(13) -0.0049(13) -0.0246(16)
C61 0.0298(13) 0.0268(12) 0.0295(13) -0.0081(10) 0.0029(10) 0.0007(10)
C62 0.0389(15) 0.0301(13) 0.0325(14) -0.0047(11) 0.0041(11) -0.0010(11)
C63 0.0385(15) 0.0300(13) 0.0403(15) -0.0066(12) 0.0079(12) -0.0072(11)
C64 0.0299(13) 0.0321(13) 0.0400(15) -0.0113(11) 0.0015(11) -0.0050(11)
C65 0.0307(13) 0.0310(13) 0.0327(14) -0.0138(11) -0.0036(11) 0.0007(11)
C66 0.0566(19) 0.0305(14) 0.0332(15) -0.0074(11) -0.0075(13) 0.0077(13)
C67 0.076(2) 0.0265(13) 0.0309(15) -0.0024(11) -0.0045(15) 0.0040(14)
C68 0.063(2) 0.0265(13) 0.0346(15) -0.0038(11) 0.0109(14) -0.0036(13)
C69 0.0429(16) 0.0267(13) 0.0317(14) -0.0092(10) 0.0082(12) 0.0000(11)
C70 0.0339(14) 0.0262(12) 0.0275(13) -0.0090(10) 0.0049(10) 0.0017(10)
C71 0.0408(15) 0.0279(12) 0.0281(13) -0.0092(10) -0.0010(11) 0.0047(11)
C72 0.0285(13) 0.0273(12) 0.0330(14) -0.0107(10) 0.0023(10) -0.0002(10)
C73 0.0277(12) 0.0269(12) 0.0284(13) -0.0097(10) 0.0034(10) 0.0002(10)
C74 0.0294(13) 0.0322(13) 0.0286(13) -0.0043(10) 0.0006(10) 0.0028(10)
C75 0.0361(14) 0.0318(13) 0.0382(15) -0.0084(11) 0.0141(12) -0.0047(11)
C81 0.0272(12) 0.0299(12) 0.0252(12) -0.0014(10) -0.0007(10) -0.0030(10)
C82 0.0345(14) 0.0321(13) 0.0278(13) -0.0009(10) 0.0066(11) -0.0004(11)
C83 0.0323(14) 0.0475(16) 0.0299(14) 0.0018(12) 0.0027(11) 0.0017(12)
C84 0.0328(14) 0.0491(17) 0.0301(14) 0.0042(12) 0.0023(11) -0.0062(12)
C85 0.0478(17) 0.0401(15) 0.0309(14) 0.0052(12) 0.0024(12) -0.0093(13)
C86 0.0380(15) 0.0336(14) 0.0265(13) 0.0013(11) 0.0011(11) 0.0009(11)
C87 0.0310(14) 0.0393(15) 0.0366(15) -0.0069(12) -0.0073(11) 0.0024(11)
C88 0.0481(19) 0.053(2) 0.056(2) -0.0213(16) -0.0230(16) 0.0104(16)
C89 0.050(2) 0.073(2) 0.050(2) -0.0256(18) -0.0168(16) 0.0057(18)
C90 0.043(2) 0.127(4) 0.052(2) -0.021(2) -0.0140(17) -0.021(2)
C91 0.032(2) 0.233(8) 0.095(4) -0.106(5) -0.024(2) 0.032(3)
C92 0.032(2) 0.215(7) 0.065(3) -0.077(4) -0.0063(18) 0.002(3)
C101 0.0388(16) 0.0545(19) 0.0388(16) -0.0056(14) 0.0041(13) -0.0197(14)
C102 0.046(2) 0.065(2) 0.057(2) -0.0253(18) -0.0168(16) 0.0081(17)
C103 0.063(2) 0.057(2) 0.061(2) -0.0128(18) -0.0228(19) -0.0051(18)
C104 0.044(2) 0.071(3) 0.103(4) -0.022(3) -0.015(2) 0.0008(19)
C105 0.030(2) 0.096(5) 0.106(5) -0.040(4) -0.007(3) 0.005(3)
C106 0.043(3) 0.116(5) 0.208(8) -0.115(5) -0.035(3) 0.027(3)
C107 0.0424(15) 0.0252(12) 0.0292(13) -0.0027(10) 0.0040(11) -0.0062(11)
C108 0.066(2) 0.0289(14) 0.0375(16) -0.0029(12) 0.0187(15) -0.0110(14)
C109 0.096(3) 0.0393(17) 0.0350(17) 0.0064(14) 0.0106(18) -0.0046(18)
C110 0.092(3) 0.0382(18) 0.055(2) 0.0142(16) 0.019(2) 0.0122(18)
C111 0.069(2) 0.0386(17) 0.059(2) 0.0095(15) 0.0158(18) 0.0129(16)
C112 0.0530(18) 0.0273(13) 0.0346(15) -0.0004(11) 0.0100(13) 0.0015(12)
C201 0.062(2) 0.0337(15) 0.0492(19) -0.0028(13) -0.0024(16) 0.0012(14)
C16 0.027(6) 0.043(7) 0.063(9) -0.005(6) -0.005(6) 0.001(5)

loop_
_atom_type_symbol
_atom_type_description
_atom_type_scat_dispersion_real
_atom_type_scat_dispersion_imag
_atom_type_scat_source
C C 0.0181 0.0091 'International Tables Vol C Tables 4.2.6.8 and 6.1.1.4'
H H 0.0000 0.0000 'International Tables Vol C Tables 4.2.6.8 and 6.1.1.4'
Br Br -0.6763 1.2805 'International Tables Vol C Tables 4.2.6.8 and 6.1.1.4'
Cl Cl 0.3639 0.7018 'International Tables Vol C Tables 4.2.6.8 and 6.1.1.4'
Cu Cu -1.9646 0.5888 'International Tables Vol C Tables 4.2.6.8 and 6.1.1.4'
N N 0.0311 0.0180 'International Tables Vol C Tables 4.2.6.8 and 6.1.1.4'
P P 0.2955 0.4335 'International Tables Vol C Tables 4.2.6.8 and 6.1.1.4'

loop_
_exptl_crystal_face_index_h
_exptl_crystal_face_index_k
_exptl_crystal_face_index_l
_exptl_crystal_face_perp_dist
0 -1 0 0.0177
7 2 -3 0.1403
-7 -2 6 0.0957
0 0 -1 0.0350
0 0 1 0.0520
0 1 0 0.0157

loop_
_geom_angle_atom_site_label_1
_geom_angle_atom_site_label_2
_geom_angle_atom_site_label_3
_geom_angle
_geom_angle_site_symmetry_1
_geom_angle_site_symmetry_3
_geom_angle_publ_flag
P1 Cu1 Br1 112.64(2) . . ?
P2 Cu1 Br1 109.79(2) . . ?
P2 Cu1 P1 137.53(3) . . ?
P3 Cu2 Br2 112.96(2) . . ?
P3 Cu2 P4 138.41(3) . . ?
P4 Cu2 Br2 108.62(2) . . ?
C14 P1 Cu1 104.53(8) . . ?
C21 P1 Cu1 111.69(8) . . ?
C21 P1 C14 104.05(11) . . ?
C21 P1 C27 107.00(11) . . ?
C27 P1 Cu1 126.86(8) . . ?
C27 P1 C14 99.74(11) . . ?
C15 P2 Cu1 105.74(9) . . ?
C41 P2 Cu1 125.50(8) . . ?
C41 P2 C15 102.26(12) . . ?
C47 P2 Cu1 111.42(10) . . ?
C47 P2 C15 102.37(13) . . ?
C47 P2 C41 106.78(12) . . ?
C74 P3 Cu2 104.94(9) . . ?
C81 P3 Cu2 113.72(9) . . ?
C81 P3 C74 102.94(12) . . ?
C81 P3 C87 105.36(13) . . ?
C87 P3 Cu2 125.33(11) . . ?
C87 P3 C74 101.70(13) . . ?
C75 P4 Cu2 106.12(9) . . ?
C101 P4 Cu2 123.66(11) . . ?
C101 P4 C75 103.17(14) . . ?
C107 P4 Cu2 112.57(10) . . ?
C107 P4 C75 102.78(14) . . ?
C107 P4 C101 106.22(15) . . ?
C10 N1 C13 118.2(2) . . ?
C70 N2 C73 118.4(2) . . ?
C2 C1 C13 118.6(2) . . ?
C2 C1 C14 120.5(2) . . ?
C13 C1 C14 120.9(2) . . ?
C1 C2 H2 118.5 . . ?
C1 C2 C3 123.1(3) . . ?
C3 C2 H2 118.5 . . ?
C2 C3 H3 120.0 . . ?
C4 C3 C2 120.1(3) . . ?
C4 C3 H3 120.0 . . ?
C3 C4 H4 120.2 . . ?
C3 C4 C12 119.6(3) . . ?
C12 C4 H4 120.2 . . ?
C11 C5 H5 119.9 . . ?
C11 C5 C12 120.3(3) . . ?
C12 C5 H5 119.9 . . ?
C7 C6 H6 119.8 . . ?
C7 C6 C11 120.4(3) . . ?
C11 C6 H6 119.8 . . ?
C6 C7 H7 119.9 . . ?
C6 C7 C8 120.2(3) . . ?
C8 C7 H7 119.9 . . ?
C7 C8 H8 118.9 . . ?
C9 C8 C7 122.2(3) . . ?
C9 C8 H8 118.9 . . ?
C8 C9 C10 118.7(3) . . ?
C8 C9 C15 120.3(3) . . ?
C10 C9 C15 121.0(2) . . ?
N1 C10 C9 118.6(2) . . ?
N1 C10 C11 122.6(3) . . ?
C11 C10 C9 118.8(2) . . ?
C5 C11 C6 122.1(3) . . ?
C5 C11 C10 118.2(3) . . ?
C6 C11 C10 119.7(3) . . ?
C4 C12 C13 120.4(3) . . ?
C5 C12 C4 121.6(3) . . ?
C5 C12 C13 118.0(3) . . ?
N1 C13 C1 119.1(2) . . ?
N1 C13 C12 122.7(2) . . ?
C12 C13 C1 118.2(2) . . ?
P1 C14 H14A 109.0 . . ?
P1 C14 H14B 109.0 . . ?
C1 C14 P1 112.88(17) . . ?
C1 C14 H14A 109.0 . . ?
C1 C14 H14B 109.0 . . ?
H14A C14 H14B 107.8 . . ?
P2 C15 H15A 109.0 . . ?
P2 C15 H15B 109.0 . . ?
C9 C15 P2 112.83(19) . . ?
C9 C15 H15A 109.0 . . ?
C9 C15 H15B 109.0 . . ?
H15A C15 H15B 107.8 . . ?
P1 C21 H21 105.3 . . ?
C22 C21 P1 112.21(17) . . ?
C22 C21 H21 105.3 . . ?
C26 C21 P1 116.67(18) . . ?
C26 C21 H21 105.3 . . ?
C26 C21 C22 110.9(2) . . ?
C21 C22 H22A 109.7 . . ?
C21 C22 H22B 109.7 . . ?
H22A C22 H22B 108.2 . . ?
C23 C22 C21 109.6(2) . . ?
C23 C22 H22A 109.7 . . ?
C23 C22 H22B 109.7 . . ?
C22 C23 H23A 109.3 . . ?
C22 C23 H23B 109.3 . . ?
H23A C23 H23B 108.0 . . ?
C24 C23 C22 111.6(2) . . ?
C24 C23 H23A 109.3 . . ?
C24 C23 H23B 109.3 . . ?
C23 C24 H24A 109.3 . . ?
C23 C24 H24B 109.3 . . ?
H24A C24 H24B 108.0 . . ?
C25 C24 C23 111.5(2) . . ?
C25 C24 H24A 109.3 . . ?
C25 C24 H24B 109.3 . . ?
C24 C25 H25A 109.1 . . ?
C24 C25 H25B 109.1 . . ?
C24 C25 C26 112.3(2) . . ?
H25A C25 H25B 107.9 . . ?
C26 C25 H25A 109.1 . . ?
C26 C25 H25B 109.1 . . ?
C21 C26 C25 109.8(2) . . ?
C21 C26 H26A 109.7 . . ?
C21 C26 H26B 109.7 . . ?
C25 C26 H26A 109.7 . . ?
C25 C26 H26B 109.7 . . ?
H26A C26 H26B 108.2 . . ?
P1 C27 H27 108.5 . . ?
C28 C27 P1 111.93(17) . . ?
C28 C27 H27 108.5 . . ?
C32 C27 P1 109.18(16) . . ?
C32 C27 H27 108.5 . . ?
C32 C27 C28 110.1(2) . . ?
C27 C28 H28A 109.3 . . ?
C27 C28 H28B 109.3 . . ?
H28A C28 H28B 107.9 . . ?
C29 C28 C27 111.7(2) . . ?
C29 C28 H28A 109.3 . . ?
C29 C28 H28B 109.3 . . ?
C28 C29 H29A 109.3 . . ?
C28 C29 H29B 109.3 . . ?
H29A C29 H29B 108.0 . . ?
C30 C29 C28 111.6(2) . . ?
C30 C29 H29A 109.3 . . ?
C30 C29 H29B 109.3 . . ?
C29 C30 H30A 109.5 . . ?
C29 C30 H30B 109.5 . . ?
C29 C30 C31 110.6(2) . . ?
H30A C30 H30B 108.1 . . ?
C31 C30 H30A 109.5 . . ?
C31 C30 H30B 109.5 . . ?
C30 C31 H31A 109.3 . . ?
C30 C31 H31B 109.3 . . ?
H31A C31 H31B 108.0 . . ?
C32 C31 C30 111.4(2) . . ?
C32 C31 H31A 109.3 . . ?
C32 C31 H31B 109.3 . . ?
C27 C32 H32A 109.1 . . ?
C27 C32 H32B 109.1 . . ?
C31 C32 C27 112.6(2) . . ?
C31 C32 H32A 109.1 . . ?
C31 C32 H32B 109.1 . . ?
H32A C32 H32B 107.8 . . ?
P2 C41 H41 107.9 . . ?
C42 C41 P2 109.67(18) . . ?
C42 C41 H41 107.9 . . ?
C46 C41 P2 112.14(19) . . ?
C46 C41 H41 107.9 . . ?
C46 C41 C42 111.1(2) . . ?
C41 C42 H42A 109.2 . . ?
C41 C42 H42B 109.2 . . ?
H42A C42 H42B 107.9 . . ?
C43 C42 C41 112.1(2) . . ?
C43 C42 H42A 109.2 . . ?
C43 C42 H42B 109.2 . . ?
C42 C43 H43A 109.3 . . ?
C42 C43 H43B 109.3 . . ?
H43A C43 H43B 108.0 . . ?
C44 C43 C42 111.6(2) . . ?
C44 C43 H43A 109.3 . . ?
C44 C43 H43B 109.3 . . ?
C43 C44 H44A 109.5 . . ?
C43 C44 H44B 109.5 . . ?
C43 C44 C45 110.5(3) . . ?
H44A C44 H44B 108.1 . . ?
C45 C44 H44A 109.5 . . ?
C45 C44 H44B 109.5 . . ?
C44 C45 H45A 109.2 . . ?
C44 C45 H45B 109.2 . . ?
C44 C45 C46 112.1(2) . . ?
H45A C45 H45B 107.9 . . ?
C46 C45 H45A 109.2 . . ?
C46 C45 H45B 109.2 . . ?
C41 C46 H46A 109.2 . . ?
C41 C46 H46B 109.2 . . ?
C45 C46 C41 112.1(2) . . ?
C45 C46 H46A 109.2 . . ?
C45 C46 H46B 109.2 . . ?
H46A C46 H46B 107.9 . . ?
P2 C47 H47 104.8 . . ?
C48 C47 P2 113.9(2) . . ?
C48 C47 H47 104.8 . . ?
C48 C47 C52 111.1(3) . . ?
C52 C47 P2 115.9(2) . . ?
C52 C47 H47 104.8 . . ?
C47 C48 H48A 110.0 . . ?
C47 C48 H48B 110.0 . . ?
C47 C48 C49 108.4(3) . . ?
H48A C48 H48B 108.4 . . ?
C49 C48 H48A 110.0 . . ?
C49 C48 H48B 110.0 . . ?
C48 C49 H49A 109.4 . . ?
C48 C49 H49B 109.4 . . ?
C48 C49 C50 111.3(3) . . ?
H49A C49 H49B 108.0 . . ?
C50 C49 H49A 109.4 . . ?
C50 C49 H49B 109.4 . . ?
C49 C50 H50A 109.0 . . ?
C49 C50 H50B 109.0 . . ?
H50A C50 H50B 107.8 . . ?
C51 C50 C49 113.0(3) . . ?
C51 C50 H50A 109.0 . . ?
C51 C50 H50B 109.0 . . ?
C50 C51 H51A 109.3 . . ?
C50 C51 H51B 109.3 . . ?
C50 C51 C52 111.5(4) . . ?
H51A C51 H51B 108.0 . . ?
C52 C51 H51A 109.3 . . ?
C52 C51 H51B 109.3 . . ?
C47 C52 H52A 109.8 . . ?
C47 C52 H52B 109.8 . . ?
C51 C52 C47 109.4(3) . . ?
C51 C52 H52A 109.8 . . ?
C51 C52 H52B 109.8 . . ?
H52A C52 H52B 108.2 . . ?
C62 C61 C73 119.0(2) . . ?
C62 C61 C74 120.2(3) . . ?
C73 C61 C74 120.9(2) . . ?
C61 C62 H62 118.8 . . ?
C61 C62 C63 122.3(3) . . ?
C63 C62 H62 118.8 . . ?
C62 C63 H63 119.9 . . ?
C64 C63 C62 120.2(3) . . ?
C64 C63 H63 119.9 . . ?
C63 C64 H64 120.0 . . ?
C63 C64 C72 120.0(3) . . ?
C72 C64 H64 120.0 . . ?
C71 C65 H65 119.9 . . ?
C72 C65 H65 119.9 . . ?
C72 C65 C71 120.3(2) . . ?
C67 C66 H66 119.9 . . ?
C67 C66 C71 120.3(3) . . ?
C71 C66 H66 119.9 . . ?
C66 C67 H67 120.0 . . ?
C66 C67 C68 120.0(3) . . ?
C68 C67 H67 120.0 . . ?
C67 C68 H68 118.6 . . ?
C69 C68 C67 122.8(3) . . ?
C69 C68 H68 118.6 . . ?
C68 C69 C70 118.7(3) . . ?
C68 C69 C75 120.6(3) . . ?
C70 C69 C75 120.7(3) . . ?
N2 C70 C69 119.1(2) . . ?
N2 C70 C71 122.5(3) . . ?
C71 C70 C69 118.4(3) . . ?
C65 C71 C66 121.9(3) . . ?
C65 C71 C70 118.3(3) . . ?
C66 C71 C70 119.8(3) . . ?
C64 C72 C73 120.3(3) . . ?
C65 C72 C64 121.7(2) . . ?
C65 C72 C73 118.0(2) . . ?
N2 C73 C61 119.3(2) . . ?
N2 C73 C72 122.6(2) . . ?
C61 C73 C72 118.1(2) . . ?
P3 C74 H74A 109.1 . . ?
P3 C74 H74B 109.1 . . ?
C61 C74 P3 112.41(18) . . ?
C61 C74 H74A 109.1 . . ?
C61 C74 H74B 109.1 . . ?
H74A C74 H74B 107.9 . . ?
P4 C75 H75A 109.1 . . ?
P4 C75 H75B 109.1 . . ?
C69 C75 P4 112.4(2) . . ?
C69 C75 H75A 109.1 . . ?
C69 C75 H75B 109.1 . . ?
H75A C75 H75B 107.9 . . ?
P3 C81 H81 105.3 . . ?
C82 C81 P3 112.78(18) . . ?
C82 C81 H81 105.3 . . ?
C86 C81 P3 117.28(19) . . ?
C86 C81 H81 105.3 . . ?
C86 C81 C82 109.9(2) . . ?
C81 C82 H82A 109.8 . . ?
C81 C82 H82B 109.8 . . ?
H82A C82 H82B 108.2 . . ?
C83 C82 C81 109.5(2) . . ?
C83 C82 H82A 109.8 . . ?
C83 C82 H82B 109.8 . . ?
C82 C83 H83A 109.3 . . ?
C82 C83 H83B 109.3 . . ?
C82 C83 C84 111.5(2) . . ?
H83A C83 H83B 108.0 . . ?
C84 C83 H83A 109.3 . . ?
C84 C83 H83B 109.3 . . ?
C83 C84 H84A 109.3 . . ?
C83 C84 H84B 109.3 . . ?
C83 C84 C85 111.5(2) . . ?
H84A C84 H84B 108.0 . . ?
C85 C84 H84A 109.3 . . ?
C85 C84 H84B 109.3 . . ?
C84 C85 H85A 109.3 . . ?
C84 C85 H85B 109.3 . . ?
H85A C85 H85B 108.0 . . ?
C86 C85 C84 111.5(2) . . ?
C86 C85 H85A 109.3 . . ?
C86 C85 H85B 109.3 . . ?
C81 C86 H86A 109.7 . . ?
C81 C86 H86B 109.7 . . ?
C85 C86 C81 109.7(2) . . ?
C85 C86 H86A 109.7 . . ?
C85 C86 H86B 109.7 . . ?
H86A C86 H86B 108.2 . . ?
P3 C87 H87 107.8 . . ?
C88 C87 P3 112.0(2) . . ?
C88 C87 H87 107.8 . . ?
C92 C87 P3 112.1(2) . . ?
C92 C87 H87 107.8 . . ?
C92 C87 C88 109.2(3) . . ?
C87 C88 H88A 109.2 . . ?
C87 C88 H88B 109.2 . . ?
C87 C88 C89 112.0(3) . . ?
H88A C88 H88B 107.9 . . ?
C89 C88 H88A 109.2 . . ?
C89 C88 H88B 109.2 . . ?
C88 C89 H89A 109.1 . . ?
C88 C89 H89B 109.1 . . ?
H89A C89 H89B 107.9 . . ?
C90 C89 C88 112.3(3) . . ?
C90 C89 H89A 109.1 . . ?
C90 C89 H89B 109.1 . . ?
C89 C90 H90A 109.5 . . ?
C89 C90 H90B 109.5 . . ?
C89 C90 C91 110.7(4) . . ?
H90A C90 H90B 108.1 . . ?
C91 C90 H90A 109.5 . . ?
C91 C90 H90B 109.5 . . ?
C90 C91 H91A 109.5 . . ?
C90 C91 H91B 109.5 . . ?
C90 C91 C92 110.5(5) . . ?
H91A C91 H91B 108.1 . . ?
C92 C91 H91A 109.5 . . ?
C92 C91 H91B 109.5 . . ?
C87 C92 C91 109.9(4) . . ?
C87 C92 H92A 109.7 . . ?
C87 C92 H92B 109.7 . . ?
C91 C92 H92A 109.7 . . ?
C91 C92 H92B 109.7 . . ?
H92A C92 H92B 108.2 . . ?
P4 C101 H101 107.3 . . ?
C102 C101 P4 111.4(2) . . ?
C102 C101 H101 107.3 . . ?
C106 C101 P4 112.4(3) . . ?
C106 C101 H101 107.3 . . ?
C106 C101 C102 110.8(4) . . ?
C101 C102 H10A 109.0 . . ?
C101 C102 H10B 109.0 . . ?
C101 C102 C103 112.9(3) . . ?
H10A C102 H10B 107.8 . . ?
C103 C102 H10A 109.0 . . ?
C103 C102 H10B 109.0 . . ?
C102 C103 H10C 109.6 . . ?
C102 C103 H10D 109.6 . . ?
H10C C103 H10D 108.1 . . ?
C104 C103 C102 110.4(3) . . ?
C104 C103 H10C 109.6 . . ?
C104 C103 H10D 109.6 . . ?
C103 C104 H10E 110.7 . . ?
C103 C104 H10F 110.7 . . ?
C103 C104 H10G 105.2 . . ?
C103 C104 H10H 105.2 . . ?
C103 C104 C105 105.1(4) . . ?
H10E C104 H10F 108.8 . . ?
H10G C104 H10H 105.9 . . ?
C105 C104 H10E 110.7 . . ?
C105 C104 H10F 110.7 . . ?
C16 C104 C103 128.5(6) . . ?
C16 C104 H10G 105.2 . . ?
C16 C104 H10H 105.2 . . ?
C104 C105 H10I 111.0 . . ?
C104 C105 H10J 111.0 . . ?
H10I C105 H10J 109.0 . . ?
C106 C105 C104 103.8(5) . . ?
C106 C105 H10I 111.0 . . ?
C106 C105 H10J 111.0 . . ?
C101 C106 C105 107.2(5) . . ?
C101 C106 H10K 110.3 . . ?
C101 C106 H10L 110.3 . . ?
C101 C106 H10M 106.6 . . ?
C101 C106 H10N 106.6 . . ?
C101 C106 C16 122.9(6) . . ?
C105 C106 H10K 110.3 . . ?
C105 C106 H10L 110.3 . . ?
H10K C106 H10L 108.5 . . ?
H10M C106 H10N 106.6 . . ?
C16 C106 H10M 106.6 . . ?
C16 C106 H10N 106.6 . . ?
P4 C107 H107 105.4 . . ?
C108 C107 P4 117.4(2) . . ?
C108 C107 H107 105.4 . . ?
C108 C107 C112 109.1(2) . . ?
C112 C107 P4 113.1(2) . . ?
C112 C107 H107 105.4 . . ?
C107 C108 H10O 109.5 . . ?
C107 C108 H10P 109.5 . . ?
H10O C108 H10P 108.1 . . ?
C109 C108 C107 110.8(3) . . ?
C109 C108 H10O 109.5 . . ?
C109 C108 H10P 109.5 . . ?
C108 C109 H10Q 109.3 . . ?
C108 C109 H10R 109.3 . . ?
H10Q C109 H10R 108.0 . . ?
C110 C109 C108 111.5(3) . . ?
C110 C109 H10Q 109.3 . . ?
C110 C109 H10R 109.3 . . ?
C109 C110 H11A 109.4 . . ?
C109 C110 H11B 109.4 . . ?
C109 C110 C111 111.1(3) . . ?
H11A C110 H11B 108.0 . . ?
C111 C110 H11A 109.4 . . ?
C111 C110 H11B 109.4 . . ?
C110 C111 H11C 109.4 . . ?
C110 C111 H11D 109.4 . . ?
C110 C111 C112 111.3(3) . . ?
H11C C111 H11D 108.0 . . ?
C112 C111 H11C 109.4 . . ?
C112 C111 H11D 109.4 . . ?
C107 C112 H11E 109.6 . . ?
C107 C112 H11F 109.6 . . ?
C111 C112 C107 110.4(3) . . ?
C111 C112 H11E 109.6 . . ?
C111 C112 H11F 109.6 . . ?
H11E C112 H11F 108.1 . . ?
Cl1 C201 Cl2 110.77(19) . . ?
Cl1 C201 H20A 109.5 . . ?
Cl1 C201 H20B 109.5 . . ?
Cl2 C201 H20A 109.5 . . ?
Cl2 C201 H20B 109.5 . . ?
H20A C201 H20B 108.1 . . ?
C104 C16 C106 109.6(9) . . ?
C104 C16 H16A 109.8 . . ?
C104 C16 H16B 109.8 . . ?
C106 C16 H16A 109.8 . . ?
C106 C16 H16B 109.8 . . ?
H16A C16 H16B 108.2 . . ?

loop_
_geom_bond_atom_site_label_1
_geom_bond_atom_site_label_2
_geom_bond_distance
_geom_bond_site_symmetry_2
_geom_bond_publ_flag
Br1 Cu1 2.4236(4) . ?
Br2 Cu2 2.4228(5) . ?
Cu1 P1 2.2184(7) . ?
Cu1 P2 2.2179(7) . ?
Cu2 P3 2.2190(8) . ?
Cu2 P4 2.2218(8) . ?
Cl1 C201 1.761(3) . ?
Cl2 C201 1.766(4) . ?
P1 C14 1.860(2) . ?
P1 C21 1.847(3) . ?
P1 C27 1.854(2) . ?
P2 C15 1.858(3) . ?
P2 C41 1.858(3) . ?
P2 C47 1.847(3) . ?
P3 C74 1.864(3) . ?
P3 C81 1.847(3) . ?
P3 C87 1.855(3) . ?
P4 C75 1.861(3) . ?
P4 C101 1.848(3) . ?
P4 C107 1.840(3) . ?
N1 C10 1.350(3) . ?
N1 C13 1.351(4) . ?
N2 C70 1.349(4) . ?
N2 C73 1.352(4) . ?
C1 C2 1.365(4) . ?
C1 C13 1.445(4) . ?
C1 C14 1.506(3) . ?
C2 H2 0.9500 . ?
C2 C3 1.416(4) . ?
C3 H3 0.9500 . ?
C3 C4 1.360(4) . ?
C4 H4 0.9500 . ?
C4 C12 1.434(4) . ?
C5 H5 0.9500 . ?
C5 C11 1.385(4) . ?
C5 C12 1.389(4) . ?
C6 H6 0.9500 . ?
C6 C7 1.347(5) . ?
C6 C11 1.429(4) . ?
C7 H7 0.9500 . ?
C7 C8 1.430(5) . ?
C8 H8 0.9500 . ?
C8 C9 1.368(4) . ?
C9 C10 1.439(4) . ?
C9 C15 1.506(4) . ?
C10 C11 1.435(4) . ?
C12 C13 1.434(4) . ?
C14 H14A 0.9900 . ?
C14 H14B 0.9900 . ?
C15 H15A 0.9900 . ?
C15 H15B 0.9900 . ?
C21 H21 1.0000 . ?
C21 C22 1.533(3) . ?
C21 C26 1.529(4) . ?
C22 H22A 0.9900 . ?
C22 H22B 0.9900 . ?
C22 C23 1.529(4) . ?
C23 H23A 0.9900 . ?
C23 H23B 0.9900 . ?
C23 C24 1.526(4) . ?
C24 H24A 0.9900 . ?
C24 H24B 0.9900 . ?
C24 C25 1.524(4) . ?
C25 H25A 0.9900 . ?
C25 H25B 0.9900 . ?
C25 C26 1.533(4) . ?
C26 H26A 0.9900 . ?
C26 H26B 0.9900 . ?
C27 H27 1.0000 . ?
C27 C28 1.540(3) . ?
C27 C32 1.539(3) . ?
C28 H28A 0.9900 . ?
C28 H28B 0.9900 . ?
C28 C29 1.529(4) . ?
C29 H29A 0.9900 . ?
C29 H29B 0.9900 . ?
C29 C30 1.518(4) . ?
C30 H30A 0.9900 . ?
C30 H30B 0.9900 . ?
C30 C31 1.531(4) . ?
C31 H31A 0.9900 . ?
C31 H31B 0.9900 . ?
C31 C32 1.530(3) . ?
C32 H32A 0.9900 . ?
C32 H32B 0.9900 . ?
C41 H41 1.0000 . ?
C41 C42 1.534(4) . ?
C41 C46 1.533(4) . ?
C42 H42A 0.9900 . ?
C42 H42B 0.9900 . ?
C42 C43 1.531(4) . ?
C43 H43A 0.9900 . ?
C43 H43B 0.9900 . ?
C43 C44 1.518(4) . ?
C44 H44A 0.9900 . ?
C44 H44B 0.9900 . ?
C44 C45 1.519(5) . ?
C45 H45A 0.9900 . ?
C45 H45B 0.9900 . ?
C45 C46 1.525(4) . ?
C46 H46A 0.9900 . ?
C46 H46B 0.9900 . ?
C47 H47 1.0000 . ?
C47 C48 1.526(4) . ?
C47 C52 1.539(4) . ?
C48 H48A 0.9900 . ?
C48 H48B 0.9900 . ?
C48 C49 1.537(4) . ?
C49 H49A 0.9900 . ?
C49 H49B 0.9900 . ?
C49 C50 1.536(7) . ?
C50 H50A 0.9900 . ?
C50 H50B 0.9900 . ?
C50 C51 1.508(8) . ?
C51 H51A 0.9900 . ?
C51 H51B 0.9900 . ?
C51 C52 1.521(5) . ?
C52 H52A 0.9900 . ?
C52 H52B 0.9900 . ?
C61 C62 1.373(4) . ?
C61 C73 1.435(4) . ?
C61 C74 1.505(4) . ?
C62 H62 0.9500 . ?
C62 C63 1.423(4) . ?
C63 H63 0.9500 . ?
C63 C64 1.351(4) . ?
C64 H64 0.9500 . ?
C64 C72 1.424(4) . ?
C65 H65 0.9500 . ?
C65 C71 1.387(4) . ?
C65 C72 1.387(4) . ?
C66 H66 0.9500 . ?
C66 C67 1.356(5) . ?
C66 C71 1.431(4) . ?
C67 H67 0.9500 . ?
C67 C68 1.420(5) . ?
C68 H68 0.9500 . ?
C68 C69 1.367(4) . ?
C69 C70 1.446(4) . ?
C69 C75 1.498(4) . ?
C70 C71 1.439(4) . ?
C72 C73 1.441(4) . ?
C74 H74A 0.9900 . ?
C74 H74B 0.9900 . ?
C75 H75A 0.9900 . ?
C75 H75B 0.9900 . ?
C81 H81 1.0000 . ?
C81 C82 1.534(4) . ?
C81 C86 1.532(4) . ?
C82 H82A 0.9900 . ?
C82 H82B 0.9900 . ?
C82 C83 1.517(4) . ?
C83 H83A 0.9900 . ?
C83 H83B 0.9900 . ?
C83 C84 1.524(4) . ?
C84 H84A 0.9900 . ?
C84 H84B 0.9900 . ?
C84 C85 1.527(5) . ?
C85 H85A 0.9900 . ?
C85 H85B 0.9900 . ?
C85 C86 1.525(4) . ?
C86 H86A 0.9900 . ?
C86 H86B 0.9900 . ?
C87 H87 1.0000 . ?
C87 C88 1.509(4) . ?
C87 C92 1.502(5) . ?
C88 H88A 0.9900 . ?
C88 H88B 0.9900 . ?
C88 C89 1.538(4) . ?
C89 H89A 0.9900 . ?
C89 H89B 0.9900 . ?
C89 C90 1.470(6) . ?
C90 H90A 0.9900 . ?
C90 H90B 0.9900 . ?
C90 C91 1.492(7) . ?
C91 H91A 0.9900 . ?
C91 H91B 0.9900 . ?
C91 C92 1.554(6) . ?
C92 H92A 0.9900 . ?
C92 H92B 0.9900 . ?
C101 H101 1.0000 . ?
C101 C102 1.513(5) . ?
C101 C106 1.465(6) . ?
C102 H10A 0.9900 . ?
C102 H10B 0.9900 . ?
C102 C103 1.527(5) . ?
C103 H10C 0.9900 . ?
C103 H10D 0.9900 . ?
C103 C104 1.476(6) . ?
C104 H10E 0.9900 . ?
C104 H10F 0.9900 . ?
C104 H10G 0.9900 . ?
C104 H10H 0.9900 . ?
C104 C105 1.594(9) . ?
C104 C16 1.401(15) . ?
C105 H10I 0.9900 . ?
C105 H10J 0.9900 . ?
C105 C106 1.590(8) . ?
C106 H10K 0.9900 . ?
C106 H10L 0.9900 . ?
C106 H10M 0.9900 . ?
C106 H10N 0.9900 . ?
C106 C16 1.660(14) . ?
C107 H107 1.0000 . ?
C107 C108 1.530(4) . ?
C107 C112 1.540(4) . ?
C108 H10O 0.9900 . ?
C108 H10P 0.9900 . ?
C108 C109 1.528(5) . ?
C109 H10Q 0.9900 . ?
C109 H10R 0.9900 . ?
C109 C110 1.523(5) . ?
C110 H11A 0.9900 . ?
C110 H11B 0.9900 . ?
C110 C111 1.524(5) . ?
C111 H11C 0.9900 . ?
C111 H11D 0.9900 . ?
C111 C112 1.526(5) . ?
C112 H11E 0.9900 . ?
C112 H11F 0.9900 . ?
C201 H20A 0.9900 . ?
C201 H20B 0.9900 . ?
C16 H16A 0.9900 . ?
C16 H16B 0.9900 . ?

loop_
_geom_torsion_atom_site_label_1
_geom_torsion_atom_site_label_2
_geom_torsion_atom_site_label_3
_geom_torsion_atom_site_label_4
_geom_torsion
_geom_torsion_site_symmetry_1
_geom_torsion_site_symmetry_2
_geom_torsion_site_symmetry_3
_geom_torsion_site_symmetry_4
_geom_torsion_publ_flag
Cu1 P1 C14 C1 -65.87(18) . . . . ?
Cu1 P1 C21 C22 -54.03(19) . . . . ?
Cu1 P1 C21 C26 176.48(16) . . . . ?
Cu1 P1 C27 C28 73.88(19) . . . . ?
Cu1 P1 C27 C32 -48.3(2) . . . . ?
Cu1 P2 C15 C9 60.3(2) . . . . ?
Cu1 P2 C41 C42 -48.4(2) . . . . ?
Cu1 P2 C41 C46 75.5(2) . . . . ?
Cu1 P2 C47 C48 54.5(2) . . . . ?
Cu1 P2 C47 C52 -174.63(19) . . . . ?
Cu2 P3 C74 C61 -65.6(2) . . . . ?
Cu2 P3 C81 C82 -53.7(2) . . . . ?
Cu2 P3 C81 C86 177.14(16) . . . . ?
Cu2 P3 C87 C88 59.6(3) . . . . ?
Cu2 P3 C87 C92 -63.5(4) . . . . ?
Cu2 P4 C75 C69 61.7(2) . . . . ?
Cu2 P4 C101 C102 -52.1(3) . . . . ?
Cu2 P4 C101 C106 72.9(5) . . . . ?
Cu2 P4 C107 C108 -174.51(18) . . . . ?
Cu2 P4 C107 C112 57.0(2) . . . . ?
P1 C21 C22 C23 168.35(18) . . . . ?
P1 C21 C26 C25 -171.74(18) . . . . ?
P1 C27 C28 C29 -175.61(18) . . . . ?
P1 C27 C32 C31 176.54(17) . . . . ?
P2 C41 C42 C43 176.99(19) . . . . ?
P2 C41 C46 C45 -175.25(19) . . . . ?
P2 C47 C48 C49 -166.4(2) . . . . ?
P2 C47 C52 C51 167.2(3) . . . . ?
P3 C81 C82 C83 166.95(18) . . . . ?
P3 C81 C86 C85 -169.78(19) . . . . ?
P3 C87 C88 C89 179.9(3) . . . . ?
P3 C87 C92 C91 -177.3(5) . . . . ?
P4 C101 C102 C103 179.2(3) . . . . ?
P4 C101 C106 C105 174.1(5) . . . . ?
P4 C101 C106 C16 -148.3(9) . . . . ?
P4 C107 C108 C109 171.3(2) . . . . ?
P4 C107 C112 C111 -168.6(2) . . . . ?
N1 C10 C11 C5 -2.2(4) . . . . ?
N1 C10 C11 C6 179.0(2) . . . . ?
N2 C70 C71 C65 -1.1(4) . . . . ?
N2 C70 C71 C66 -179.4(2) . . . . ?
C1 C2 C3 C4 0.1(4) . . . . ?
C2 C1 C13 N1 -178.1(2) . . . . ?
C2 C1 C13 C12 1.6(4) . . . . ?
C2 C1 C14 P1 -104.0(2) . . . . ?
C2 C3 C4 C12 0.8(4) . . . . ?
C3 C4 C12 C5 179.6(3) . . . . ?
C3 C4 C12 C13 -0.5(4) . . . . ?
C4 C12 C13 N1 179.0(2) . . . . ?
C4 C12 C13 C1 -0.7(4) . . . . ?
C5 C12 C13 N1 -1.2(4) . . . . ?
C5 C12 C13 C1 179.1(2) . . . . ?
C6 C7 C8 C9 -1.5(5) . . . . ?
C7 C6 C11 C5 -178.2(3) . . . . ?
C7 C6 C11 C10 0.7(4) . . . . ?
C7 C8 C9 C10 0.6(4) . . . . ?
C7 C8 C9 C15 -179.8(3) . . . . ?
C8 C9 C10 N1 -179.6(3) . . . . ?
C8 C9 C10 C11 0.9(4) . . . . ?
C8 C9 C15 P2 103.5(3) . . . . ?
C9 C10 C11 C5 177.4(2) . . . . ?
C9 C10 C11 C6 -1.5(4) . . . . ?
C10 N1 C13 C1 178.7(2) . . . . ?
C10 N1 C13 C12 -1.0(4) . . . . ?
C10 C9 C15 P2 -76.8(3) . . . . ?
C11 C5 C12 C4 -178.4(3) . . . . ?
C11 C5 C12 C13 1.7(4) . . . . ?
C11 C6 C7 C8 0.8(5) . . . . ?
C12 C5 C11 C6 178.7(3) . . . . ?
C12 C5 C11 C10 -0.1(4) . . . . ?
C13 N1 C10 C9 -176.8(2) . . . . ?
C13 N1 C10 C11 2.7(4) . . . . ?
C13 C1 C2 C3 -1.3(4) . . . . ?
C13 C1 C14 P1 75.4(3) . . . . ?
C14 P1 C21 C22 -166.24(17) . . . . ?
C14 P1 C21 C26 64.3(2) . . . . ?
C14 P1 C27 C28 -169.58(18) . . . . ?
C14 P1 C27 C32 68.25(18) . . . . ?
C14 C1 C2 C3 178.1(2) . . . . ?
C14 C1 C13 N1 2.5(3) . . . . ?
C14 C1 C13 C12 -177.8(2) . . . . ?
C15 P2 C41 C42 -168.18(19) . . . . ?
C15 P2 C41 C46 -44.2(2) . . . . ?
C15 P2 C47 C48 167.1(2) . . . . ?
C15 P2 C47 C52 -62.0(2) . . . . ?
C15 C9 C10 N1 0.8(4) . . . . ?
C15 C9 C10 C11 -178.7(2) . . . . ?
C21 P1 C14 C1 51.4(2) . . . . ?
C21 P1 C27 C28 -61.5(2) . . . . ?
C21 P1 C27 C32 176.31(16) . . . . ?
C21 C22 C23 C24 56.8(3) . . . . ?
C22 C21 C26 C25 58.1(3) . . . . ?
C22 C23 C24 C25 -54.0(3) . . . . ?
C23 C24 C25 C26 53.3(3) . . . . ?
C24 C25 C26 C21 -55.1(3) . . . . ?
C26 C21 C22 C23 -59.2(3) . . . . ?
C27 P1 C14 C1 161.82(18) . . . . ?
C27 P1 C21 C22 88.76(19) . . . . ?
C27 P1 C21 C26 -40.7(2) . . . . ?
C27 C28 C29 C30 56.7(3) . . . . ?
C28 C27 C32 C31 53.3(3) . . . . ?
C28 C29 C30 C31 -56.6(3) . . . . ?
C29 C30 C31 C32 55.3(3) . . . . ?
C30 C31 C32 C27 -54.5(3) . . . . ?
C32 C27 C28 C29 -54.0(3) . . . . ?
C41 P2 C15 C9 -166.96(19) . . . . ?
C41 P2 C47 C48 -85.9(2) . . . . ?
C41 P2 C47 C52 45.0(2) . . . . ?
C41 C42 C43 C44 -55.1(3) . . . . ?
C42 C41 C46 C45 -52.1(3) . . . . ?
C42 C43 C44 C45 56.2(3) . . . . ?
C43 C44 C45 C46 -56.2(3) . . . . ?
C44 C45 C46 C41 54.6(3) . . . . ?
C46 C41 C42 C43 52.4(3) . . . . ?
C47 P2 C15 C9 -56.5(2) . . . . ?
C47 P2 C41 C42 84.7(2) . . . . ?
C47 P2 C41 C46 -151.36(19) . . . . ?
C47 C48 C49 C50 -55.8(4) . . . . ?
C48 C47 C52 C51 -60.6(4) . . . . ?
C48 C49 C50 C51 53.3(4) . . . . ?
C49 C50 C51 C52 -53.1(4) . . . . ?
C50 C51 C52 C47 55.6(4) . . . . ?
C52 C47 C48 C49 60.4(3) . . . . ?
C61 C62 C63 C64 -0.1(4) . . . . ?
C62 C61 C73 N2 -177.9(2) . . . . ?
C62 C61 C73 C72 1.2(4) . . . . ?
C62 C61 C74 P3 -104.2(3) . . . . ?
C62 C63 C64 C72 0.8(4) . . . . ?
C63 C64 C72 C65 179.0(3) . . . . ?
C63 C64 C72 C73 -0.5(4) . . . . ?
C64 C72 C73 N2 178.6(2) . . . . ?
C64 C72 C73 C61 -0.5(4) . . . . ?
C65 C72 C73 N2 -0.9(4) . . . . ?
C65 C72 C73 C61 -180.0(2) . . . . ?
C66 C67 C68 C69 -1.0(5) . . . . ?
C67 C66 C71 C65 -176.8(3) . . . . ?
C67 C66 C71 C70 1.5(4) . . . . ?
C67 C68 C69 C70 1.7(4) . . . . ?
C67 C68 C69 C75 -179.9(3) . . . . ?
C68 C69 C70 N2 177.9(3) . . . . ?
C68 C69 C70 C71 -0.8(4) . . . . ?
C68 C69 C75 P4 105.6(3) . . . . ?
C69 C70 C71 C65 177.6(2) . . . . ?
C69 C70 C71 C66 -0.8(4) . . . . ?
C70 N2 C73 C61 178.0(2) . . . . ?
C70 N2 C73 C72 -1.1(4) . . . . ?
C70 C69 C75 P4 -76.0(3) . . . . ?
C71 C65 C72 C64 -177.5(3) . . . . ?
C71 C65 C72 C73 1.9(4) . . . . ?
C71 C66 C67 C68 -0.6(5) . . . . ?
C72 C65 C71 C66 177.4(3) . . . . ?
C72 C65 C71 C70 -1.0(4) . . . . ?
C73 N2 C70 C69 -176.6(2) . . . . ?
C73 N2 C70 C71 2.1(4) . . . . ?
C73 C61 C62 C63 -0.9(4) . . . . ?
C73 C61 C74 P3 75.2(3) . . . . ?
C74 P3 C81 C82 -166.61(19) . . . . ?
C74 P3 C81 C86 64.2(2) . . . . ?
C74 P3 C87 C88 177.6(3) . . . . ?
C74 P3 C87 C92 54.5(4) . . . . ?
C74 C61 C62 C63 178.5(3) . . . . ?
C74 C61 C73 N2 2.6(4) . . . . ?
C74 C61 C73 C72 -178.2(2) . . . . ?
C75 P4 C101 C102 -172.0(3) . . . . ?
C75 P4 C101 C106 -46.9(5) . . . . ?
C75 P4 C107 C108 -60.8(2) . . . . ?
C75 P4 C107 C112 170.8(2) . . . . ?
C75 C69 C70 N2 -0.5(4) . . . . ?
C75 C69 C70 C71 -179.2(2) . . . . ?
C81 P3 C74 C61 53.7(2) . . . . ?
C81 P3 C87 C88 -75.3(3) . . . . ?
C81 P3 C87 C92 161.6(4) . . . . ?
C81 C82 C83 C84 57.4(3) . . . . ?
C82 C81 C86 C85 59.7(3) . . . . ?
C82 C83 C84 C85 -54.5(3) . . . . ?
C83 C84 C85 C86 53.9(3) . . . . ?
C84 C85 C86 C81 -56.5(3) . . . . ?
C86 C81 C82 C83 -60.1(3) . . . . ?
C87 P3 C74 C61 162.6(2) . . . . ?
C87 P3 C81 C82 87.2(2) . . . . ?
C87 P3 C81 C86 -42.0(2) . . . . ?
C87 C88 C89 C90 54.3(5) . . . . ?
C88 C87 C92 C91 57.9(7) . . . . ?
C88 C89 C90 C91 -54.7(6) . . . . ?
C89 C90 C91 C92 57.5(7) . . . . ?
C90 C91 C92 C87 -59.9(8) . . . . ?
C92 C87 C88 C89 -55.4(5) . . . . ?
C101 P4 C75 C69 -167.0(2) . . . . ?
C101 P4 C107 C108 47.2(2) . . . . ?
C101 P4 C107 C112 -81.2(2) . . . . ?
C101 C102 C103 C104 -55.2(5) . . . . ?
C101 C106 C16 C104 -4.6(16) . . . . ?
C102 C101 C106 C105 -60.5(7) . . . . ?
C102 C101 C106 C16 -22.9(11) . . . . ?
C102 C103 C104 C105 63.3(5) . . . . ?
C102 C103 C104 C16 26.4(12) . . . . ?
C103 C104 C105 C106 -69.7(6) . . . . ?
C103 C104 C16 C106 2.5(16) . . . . ?
C104 C105 C106 C101 68.9(8) . . . . ?
C106 C101 C102 C103 53.2(5) . . . . ?
C107 P4 C75 C69 -56.6(2) . . . . ?
C107 P4 C101 C102 80.2(3) . . . . ?
C107 P4 C101 C106 -154.7(4) . . . . ?
C107 C108 C109 C110 56.8(4) . . . . ?
C108 C107 C112 C111 58.8(4) . . . . ?
C108 C109 C110 C111 -54.5(5) . . . . ?
C109 C110 C111 C112 55.1(5) . . . . ?
C110 C111 C112 C107 -57.6(4) . . . . ?
C112 C107 C108 C109 -58.4(3) . . . . ?

loop_
_exptl_oxdiff_crystal_face_indexfrac_h
_exptl_oxdiff_crystal_face_indexfrac_k
_exptl_oxdiff_crystal_face_indexfrac_l
_exptl_oxdiff_crystal_face_x
_exptl_oxdiff_crystal_face_y
_exptl_oxdiff_crystal_face_z
0.0007 -0.9998 0.0002 -0.0075 0.0480 0.0035
7.0750 2.0095 -2.7968 0.9359 0.0737 -0.3446
-6.5593 -1.7083 6.3411 -0.9927 -0.0788 0.0918
0.0009 -0.0009 -1.0000 0.0338 0.0009 0.0605
-0.0009 0.0009 1.0000 -0.0338 -0.0009 -0.0605
-0.0007 0.9998 -0.0002 0.0075 -0.0480 -0.0035

loop_
_smtbx_masks_void_nr
_smtbx_masks_void_average_x
_smtbx_masks_void_average_y
_smtbx_masks_void_average_z
_smtbx_masks_void_volume
_smtbx_masks_void_count_electrons
_smtbx_masks_void_content
1 -0.250 -0.033 0.120 65.7 2.9 ?
2 0.250 0.033 0.880 65.7 3.0 ?
3 -0.250 0.467 0.380 65.7 3.2 ?
4 0.250 0.533 0.620 65.7 2.7 ?
5 0.207 0.693 0.982 28.0 0.0 ?
6 0.153 0.747 0.160 10.6 0.0 ?
7 0.293 0.193 0.518 28.0 0.0 ?
8 0.347 0.247 0.340 10.6 0.0 ?
9 0.707 0.807 0.482 28.0 0.0 ?
10 0.653 0.753 0.660 10.6 0.0 ?
11 0.793 0.307 0.018 28.0 0.0 ?
12 0.847 0.253 0.840 10.6 0.0 ?
